data_7701905
loop_
_publ_author_name
'Xiong, Jun'
'Kubo, Kazuya'
'L\"u, Shao-Fang'
'Li, Ming'
'Nakamura, Takayoshi'

_publ_section_title
;
 Supramolecular self-assembly for designing non-centrosymmetric crystals
 based on Keggin polyoxometallates and crown ether.
;
_journal_issue 39
_journal_name_full 'Dalton transactions (Cambridge, England : 2003)'
_journal_page_first 14001
_journal_page_last 14007
_journal_paper_doi 10.1039/c8dt02910e
_journal_volume 47
_journal_year 2018
_chemical_formula_sum 'C56 H68 Br2 Mo12 N4 O52 S'
_chemical_formula_weight 2972.28
_space_group_IT_number 14
_space_group_name_Hall '-P 2yn'
_space_group_name_H-M_alt 'P 1 21/n 1'
_symmetry_cell_setting monoclinic
_symmetry_space_group_name_Hall '-P 2yn'
_symmetry_space_group_name_H-M 'P 1 21/n 1'
_atom_sites_solution_hydrogens geom
_atom_sites_solution_primary direct
_atom_sites_solution_secondary difmap
_audit_creation_method SHELXL-97
_audit_update_record
;
2017-11-27 deposited with the CCDC.
2018-09-19 downloaded from the CCDC.
;
_cell_angle_alpha 90.00
_cell_angle_beta 104.36(3)
_cell_angle_gamma 90.00
_cell_formula_units_Z 2
_cell_length_a 10.465(2)
_cell_length_b 24.416(5)
_cell_length_c 17.474(4)
_cell_measurement_reflns_used 1
_cell_measurement_temperature 173(2)
_cell_measurement_theta_max 27.005
_cell_measurement_theta_min 3.005
_cell_volume 4325.3(17)
_computing_structure_refinement 'SHELXL-97 (Sheldrick, 1997)'
_computing_structure_solution 'SHELXS-97 (Sheldrick, 1990)'
_diffrn_ambient_temperature 173(2)
_diffrn_measured_fraction_theta_full 0.994
_diffrn_measured_fraction_theta_max 0.994
_diffrn_radiation_monochromator graphite
_diffrn_radiation_source 'fine-focus sealed tube'
_diffrn_radiation_type MoK\a
_diffrn_radiation_wavelength 0.71073
_diffrn_reflns_av_R_equivalents 0.0458
_diffrn_reflns_av_sigmaI/netI 0.0461
_diffrn_reflns_limit_h_max 11
_diffrn_reflns_limit_h_min -13
_diffrn_reflns_limit_k_max 31
_diffrn_reflns_limit_k_min -31
_diffrn_reflns_limit_l_max 22
_diffrn_reflns_limit_l_min -22
_diffrn_reflns_number 39745
_diffrn_reflns_theta_full 27.45
_diffrn_reflns_theta_max 27.45
_diffrn_reflns_theta_min 3.08
_exptl_absorpt_coefficient_mu 2.728
_exptl_absorpt_correction_type Rigaku
_exptl_crystal_colour Black
_exptl_crystal_density_diffrn 2.282
_exptl_crystal_density_method 'not measured'
_exptl_crystal_description Block
_exptl_crystal_F_000 3565
_refine_diff_density_max 1.672
_refine_diff_density_min -1.170
_refine_diff_density_rms 0.193
_refine_ls_extinction_method none
_refine_ls_goodness_of_fit_ref 1.046
_refine_ls_hydrogen_treatment mixed
_refine_ls_matrix_type full
_refine_ls_number_parameters 594
_refine_ls_number_reflns 9839
_refine_ls_number_restraints 0
_refine_ls_restrained_S_all 1.046
_refine_ls_R_factor_all 0.0549
_refine_ls_R_factor_gt 0.0472
_refine_ls_shift/su_max 0.003
_refine_ls_shift/su_mean 0.000
_refine_ls_structure_factor_coef Fsqd
_refine_ls_weighting_details 'calc w=1/[\s^2^(Fo^2^)+(0.0730P)^2^+8.0288P] where P=(Fo^2^+2Fc^2^)/3'
_refine_ls_weighting_scheme calc
_refine_ls_wR_factor_gt 0.1178
_refine_ls_wR_factor_ref 0.1234
_reflns_number_gt 8486
_reflns_number_total 9839
_reflns_threshold_expression >2sigma(I)
_cod_data_source_file c8dt02910e2.cif
_cod_data_source_block shelx
_cod_original_cell_volume 4325.1(15)
_cod_original_sg_symbol_H-M 'P 21/n '
_cod_database_code 7701905

loop_
_symmetry_equiv_pos_as_xyz
'x, y, z'
'-x+1/2, y+1/2, -z+1/2'
'-x, -y, -z'
'x-1/2, -y-1/2, z-1/2'

loop_
_atom_site_label
_atom_site_type_symbol
_atom_site_fract_x
_atom_site_fract_y
_atom_site_fract_z
_atom_site_U_iso_or_equiv
_atom_site_adp_type
_atom_site_occupancy
_atom_site_symmetry_multiplicity
_atom_site_calc_flag
_atom_site_refinement_flags
Mo1 Mo 0.79615(3) 0.081042(15) 1.03586(2) 0.02717(10) Uani 1 1 d .
Mo2 Mo 0.81423(3) -0.061240(16) 1.09437(2) 0.02823(10) Uani 1 1 d .
Mo3 Mo 0.73952(3) -0.024972(15) 0.88794(2) 0.02532(10) Uani 1 1 d .
Mo4 Mo 0.48944(4) 0.134588(14) 0.91683(2) 0.03004(11) Uani 1 1 d .
Mo5 Mo 0.53417(4) 0.117968(15) 1.12652(2) 0.02809(10) Uani 1 1 d .
Mo6 Mo 0.40801(4) 0.017350(16) 0.78944(2) 0.02872(10) Uani 1 1 d .
S1 S 0.5000 0.0000 1.0000 0.0201(3) Uani 1 2 d S
Br1 Br 0.40535(6) 0.21027(3) 0.67302(4) 0.0666(2) Uani 1 1 d .
O13 O 0.4701(4) 0.0915(2) 0.8296(3) 0.0766(17) Uani 1 1 d .
O20 O 0.8131(5) -0.06270(14) 0.9902(2) 0.0523(11) Uani 1 1 d .
O16 O 0.7981(5) 0.03859(14) 0.9390(2) 0.0564(11) Uani 1 1 d .
O8 O 0.4826(4) 0.19787(13) 0.8823(2) 0.0408(8) Uani 1 1 d .
O7 O 0.4849(4) 0.1479(2) 1.0278(2) 0.0605(12) Uani 1 1 d .
O19 O 0.8510(5) 0.01843(14) 1.0902(2) 0.0555(11) Uani 1 1 d .
O11 O 0.9583(4) -0.08701(15) 1.1404(2) 0.0461(9) Uani 1 1 d .
O6 O 0.6038(4) 0.05646(16) 1.2000(3) 0.0565(12) Uani 1 1 d .
O12 O 0.3763(3) 0.02714(15) 0.69242(19) 0.0400(8) Uani 1 1 d .
O14 O 0.6020(4) 0.00582(16) 0.8157(3) 0.0591(12) Uani 1 1 d .
O21 O 0.6292(4) -0.09259(16) 0.8726(3) 0.0600(12) Uani 1 1 d .
O5 O 0.5534(4) 0.17136(15) 1.1864(2) 0.0486(9) Uani 1 1 d .
O22 O 0.8465(4) -0.03906(17) 0.8357(3) 0.0573(11) Uani 1 1 d .
O9 O 0.7446(5) -0.03434(19) 1.1842(3) 0.0721(16) Uani 1 1 d .
O15 O 0.6655(4) 0.1229(2) 0.9547(2) 0.0664(14) Uani 1 1 d .
C24 C 0.2230(5) 0.1940(2) 0.6332(3) 0.0440(12) Uani 1 1 d .
C23 C 0.1477(5) 0.2263(2) 0.5748(3) 0.0477(13) Uani 1 1 d .
H23 H 0.1855 0.2556 0.5546 0.057 Uiso 1 1 calc R
C25 C 0.1683(6) 0.1511(3) 0.6652(4) 0.0575(16) Uani 1 1 d .
H25 H 0.2203 0.1299 0.7054 0.069 Uiso 1 1 calc R
O18 O 0.7110(4) 0.1094(2) 1.1060(2) 0.0659(14) Uani 1 1 d .
O3 O 0.6373(5) -0.0004(2) 1.0002(3) 0.0197(10) Uani 0.50 1 d P
O1 O 0.4771(5) 0.0212(2) 1.0728(3) 0.0205(11) Uani 0.50 1 d P
O2 O 0.4276(5) 0.0364(2) 0.9331(3) 0.0206(11) Uani 0.50 1 d P
O4 O 0.5572(5) 0.0550(2) 1.0154(3) 0.0203(10) Uani 0.50 1 d P
O17 O 0.9307(4) 0.11940(18) 1.0477(2) 0.0549(11) Uani 1 1 d .
C6 C 0.7499(4) 0.1932(2) 0.7403(3) 0.0348(10) Uani 1 1 d .
C7 C 0.7347(5) 0.0956(2) 0.7223(3) 0.0404(11) Uani 1 1 d .
H7A H 0.6794 0.0968 0.7593 0.048 Uiso 1 1 calc R
H7B H 0.8214 0.0826 0.7501 0.048 Uiso 1 1 calc R
C8 C 0.6760(5) 0.0578(2) 0.6555(3) 0.0399(11) Uani 1 1 d .
H8A H 0.6631 0.0219 0.6762 0.048 Uiso 1 1 calc R
H8B H 0.5906 0.0717 0.6270 0.048 Uiso 1 1 calc R
C1 C 0.7280(5) 0.2445(2) 0.7029(3) 0.0366(10) Uani 1 1 d .
O24 O 0.7610(3) 0.05317(13) 0.60240(19) 0.0331(7) Uani 1 1 d .
O28 O 0.7058(3) 0.24369(13) 0.6224(2) 0.0383(7) Uani 1 1 d .
O23 O 0.7449(3) 0.14932(13) 0.69076(19) 0.0363(7) Uani 1 1 d .
C21 C -0.0405(4) 0.17119(17) 0.5770(3) 0.0289(9) Uani 1 1 d .
C22 C 0.0142(5) 0.2147(2) 0.5462(3) 0.0414(11) Uani 1 1 d .
H22 H -0.0378 0.2362 0.5066 0.050 Uiso 1 1 calc R
C26 C 0.0354(5) 0.1397(2) 0.6372(4) 0.0499(14) Uani 1 1 d .
H26 H -0.0027 0.1111 0.6588 0.060 Uiso 1 1 calc R
C5 C 0.7738(5) 0.1892(2) 0.8222(3) 0.0425(12) Uani 1 1 d .
H5 H 0.7923 0.1554 0.8472 0.051 Uiso 1 1 calc R
C2 C 0.7266(5) 0.2913(2) 0.7488(4) 0.0464(13) Uani 1 1 d .
H2 H 0.7136 0.3256 0.7249 0.056 Uiso 1 1 calc R
C4 C 0.7696(5) 0.2367(3) 0.8663(3) 0.0492(14) Uani 1 1 d .
H4 H 0.7838 0.2343 0.9209 0.059 Uiso 1 1 calc R
C3 C 0.7445(6) 0.2867(3) 0.8297(4) 0.0526(15) Uani 1 1 d .
H3 H 0.7395 0.3178 0.8596 0.063 Uiso 1 1 calc R
C17 C 0.7454(5) 0.21582(19) 0.3439(3) 0.0376(10) Uani 1 1 d .
H17A H 0.7162 0.2140 0.2867 0.045 Uiso 1 1 calc R
H17B H 0.8309 0.2336 0.3579 0.045 Uiso 1 1 calc R
C20 C 0.6665(6) 0.2938(2) 0.5796(3) 0.0432(12) Uani 1 1 d .
H20A H 0.7427 0.3170 0.5828 0.052 Uiso 1 1 calc R
H20B H 0.6040 0.3134 0.6022 0.052 Uiso 1 1 calc R
C18 C 0.6475(5) 0.2477(2) 0.3766(3) 0.0413(11) Uani 1 1 d .
H18A H 0.6310 0.2830 0.3506 0.050 Uiso 1 1 calc R
H18B H 0.5646 0.2279 0.3670 0.050 Uiso 1 1 calc R
C19 C 0.6042(5) 0.2798(2) 0.4951(3) 0.0433(12) Uani 1 1 d .
H19A H 0.5316 0.2545 0.4925 0.052 Uiso 1 1 calc R
H19B H 0.5693 0.3127 0.4664 0.052 Uiso 1 1 calc R
C16 C 0.8332(4) 0.1249(2) 0.3499(3) 0.0331(9) Uani 1 1 d .
C15 C 0.8998(5) 0.1365(2) 0.2920(3) 0.0434(12) Uani 1 1 d .
H15 H 0.8951 0.1713 0.2700 0.052 Uiso 1 1 calc R
C27 C 0.4629(6) 0.0993(3) 0.3439(4) 0.0522(14) Uani 1 1 d .
H27A H 0.5251 0.0708 0.3417 0.078 Uiso 1 1 calc R
H27B H 0.4761 0.1295 0.3114 0.078 Uiso 1 1 calc R
H27C H 0.3749 0.0855 0.3250 0.078 Uiso 1 1 calc R
C28 C 0.4821(6) 0.1178(2) 0.4249(4) 0.0485(13) Uani 1 1 d .
C10 C 0.7920(5) 0.01293(18) 0.4821(3) 0.0353(10) Uani 1 1 d .
H10A H 0.8843 0.0071 0.5081 0.042 Uiso 1 1 calc R
H10B H 0.7630 -0.0166 0.4447 0.042 Uiso 1 1 calc R
C9 C 0.7112(5) 0.01366(19) 0.5420(3) 0.0373(10) Uani 1 1 d .
H9A H 0.6203 0.0224 0.5160 0.045 Uiso 1 1 calc R
H9B H 0.7128 -0.0224 0.5656 0.045 Uiso 1 1 calc R
O25 O 0.7752(3) 0.06496(13) 0.44179(19) 0.0332(7) Uani 1 1 d .
O26 O 0.7548(3) 0.16172(13) 0.3769(2) 0.0353(7) Uani 1 1 d .
O27 O 0.6999(3) 0.25522(14) 0.4598(2) 0.0380(7) Uani 1 1 d .
O10 O 0.6994(4) -0.11770(19) 1.0894(3) 0.0740(17) Uani 1 1 d .
N1 N -0.1818(4) 0.16018(15) 0.5477(2) 0.0290(7) Uani 1 1 d .
H1A H -0.2261 0.1782 0.5772 0.043 Uiso 1 1 calc R
H1B H -0.1964 0.1244 0.5503 0.043 Uiso 1 1 calc R
H1C H -0.2087 0.1713 0.4977 0.043 Uiso 1 1 calc R
C11 C 0.8428(4) 0.07249(19) 0.3838(3) 0.0326(9) Uani 1 1 d .
C12 C 0.9173(5) 0.0322(2) 0.3581(3) 0.0404(11) Uani 1 1 d .
H12 H 0.9236 -0.0026 0.3802 0.048 Uiso 1 1 calc R
C13 C 0.9817(5) 0.0441(3) 0.2998(3) 0.0468(13) Uani 1 1 d .
H13 H 1.0307 0.0171 0.2825 0.056 Uiso 1 1 calc R
C14 C 0.9735(5) 0.0956(3) 0.2673(3) 0.0483(13) Uani 1 1 d .
H14 H 1.0176 0.1033 0.2285 0.058 Uiso 1 1 calc R
N2 N 0.4989(7) 0.1313(3) 0.4863(4) 0.0733(17) Uani 1 1 d .

loop_
_atom_site_aniso_label
_atom_site_aniso_U_11
_atom_site_aniso_U_22
_atom_site_aniso_U_33
_atom_site_aniso_U_23
_atom_site_aniso_U_13
_atom_site_aniso_U_12
Mo1 0.02029(18) 0.0294(2) 0.0311(2) 0.00288(14) 0.00497(14) -0.00356(14)
Mo2 0.01935(18) 0.0303(2) 0.0335(2) -0.00354(14) 0.00372(14) 0.00424(15)
Mo3 0.02256(18) 0.02972(19) 0.02603(19) 0.00146(13) 0.01048(14) 0.00404(14)
Mo4 0.0365(2) 0.02097(18) 0.0374(2) 0.00333(14) 0.01800(17) 0.00306(15)
Mo5 0.0342(2) 0.02419(18) 0.02451(19) -0.00428(13) 0.00463(15) 0.00328(15)
Mo6 0.0321(2) 0.0342(2) 0.02006(18) -0.00184(13) 0.00688(14) -0.00555(16)
S1 0.0185(6) 0.0200(6) 0.0225(6) -0.0004(5) 0.0067(5) 0.0012(5)
Br1 0.0296(3) 0.0968(5) 0.0695(4) 0.0014(4) 0.0048(3) -0.0082(3)
O13 0.060(3) 0.075(3) 0.118(4) -0.066(3) 0.066(3) -0.042(2)
O20 0.094(3) 0.0282(17) 0.0266(18) 0.0003(13) -0.0003(18) 0.0044(19)
O16 0.098(3) 0.0308(18) 0.0307(19) 0.0024(14) -0.0024(19) 0.006(2)
O8 0.0447(19) 0.0323(17) 0.050(2) 0.0130(15) 0.0205(16) 0.0111(15)
O7 0.050(2) 0.102(3) 0.035(2) 0.022(2) 0.0195(17) 0.045(2)
O19 0.102(3) 0.0306(18) 0.0255(18) -0.0004(13) -0.0004(19) 0.004(2)
O11 0.0401(19) 0.0439(19) 0.044(2) -0.0019(15) -0.0096(15) 0.0182(17)
O6 0.0302(18) 0.047(2) 0.079(3) 0.030(2) -0.0123(18) -0.0108(17)
O12 0.0396(19) 0.054(2) 0.0233(16) 0.0088(14) 0.0021(13) -0.0035(16)
O14 0.036(2) 0.040(2) 0.088(3) 0.031(2) -0.0098(19) -0.0100(17)
O21 0.0339(19) 0.046(2) 0.083(3) 0.034(2) -0.0173(19) -0.0113(17)
O5 0.047(2) 0.0389(19) 0.055(2) -0.0228(17) 0.0041(18) 0.0032(17)
O22 0.069(3) 0.049(2) 0.073(3) 0.014(2) 0.054(2) 0.020(2)
O9 0.068(3) 0.068(3) 0.102(4) -0.057(3) 0.063(3) -0.043(2)
O15 0.060(3) 0.111(4) 0.035(2) 0.029(2) 0.0253(19) 0.053(3)
C24 0.026(2) 0.058(3) 0.046(3) -0.002(2) 0.005(2) 0.000(2)
C23 0.038(3) 0.049(3) 0.056(3) 0.009(2) 0.010(2) -0.009(2)
C25 0.037(3) 0.066(4) 0.063(4) 0.026(3) 0.001(3) 0.009(3)
O18 0.054(2) 0.111(4) 0.038(2) 0.033(2) 0.0212(18) 0.048(3)
O3 0.017(2) 0.020(2) 0.022(3) 0.0002(19) 0.005(2) 0.004(2)
O1 0.021(3) 0.019(3) 0.022(3) -0.0008(19) 0.006(2) 0.003(2)
O2 0.020(3) 0.021(3) 0.021(3) 0.000(2) 0.004(2) 0.001(2)
O4 0.019(3) 0.016(2) 0.025(3) 0.0006(19) 0.004(2) 0.002(2)
O17 0.049(2) 0.069(3) 0.047(2) -0.0053(19) 0.0130(18) -0.038(2)
C6 0.026(2) 0.038(2) 0.041(3) -0.0073(19) 0.0103(19) -0.004(2)
C7 0.048(3) 0.038(3) 0.038(3) 0.002(2) 0.016(2) -0.001(2)
C8 0.048(3) 0.040(3) 0.036(3) -0.002(2) 0.018(2) -0.010(2)
C1 0.028(2) 0.042(3) 0.039(3) -0.006(2) 0.0082(18) 0.000(2)
O24 0.0344(17) 0.0320(16) 0.0352(17) -0.0006(13) 0.0131(13) -0.0041(14)
O28 0.0409(19) 0.0308(16) 0.0408(19) -0.0014(13) 0.0055(15) 0.0054(15)
O23 0.0446(19) 0.0318(16) 0.0352(18) -0.0019(13) 0.0149(14) -0.0004(15)
C21 0.026(2) 0.026(2) 0.035(2) -0.0008(16) 0.0078(17) 0.0014(17)
C22 0.036(3) 0.040(3) 0.046(3) 0.011(2) 0.006(2) -0.006(2)
C26 0.034(3) 0.051(3) 0.063(4) 0.028(3) 0.009(2) -0.001(2)
C5 0.039(3) 0.054(3) 0.039(3) -0.003(2) 0.017(2) -0.008(2)
C2 0.041(3) 0.040(3) 0.057(3) -0.014(2) 0.009(2) -0.005(2)
C4 0.035(3) 0.074(4) 0.040(3) -0.016(3) 0.012(2) -0.012(3)
C3 0.043(3) 0.059(4) 0.057(4) -0.028(3) 0.015(3) -0.014(3)
C17 0.043(3) 0.035(2) 0.031(2) 0.0038(18) 0.0018(19) -0.008(2)
C20 0.046(3) 0.028(2) 0.053(3) -0.002(2) 0.008(2) 0.011(2)
C18 0.047(3) 0.032(2) 0.037(3) 0.0016(19) -0.005(2) 0.001(2)
C19 0.041(3) 0.037(3) 0.049(3) 0.004(2) 0.006(2) 0.012(2)
C16 0.029(2) 0.039(2) 0.031(2) -0.0035(18) 0.0079(18) -0.0027(19)
C15 0.046(3) 0.051(3) 0.036(3) 0.000(2) 0.015(2) -0.011(2)
C27 0.055(3) 0.052(3) 0.049(3) -0.008(3) 0.012(3) -0.001(3)
C28 0.048(3) 0.045(3) 0.052(4) 0.005(2) 0.011(3) 0.010(3)
C10 0.041(3) 0.029(2) 0.034(2) -0.0022(18) 0.0059(19) 0.003(2)
C9 0.046(3) 0.031(2) 0.036(3) -0.0017(18) 0.014(2) -0.010(2)
O25 0.0340(17) 0.0325(16) 0.0358(17) 0.0024(13) 0.0138(14) 0.0025(14)
O26 0.0367(17) 0.0320(16) 0.0392(18) 0.0019(13) 0.0135(14) -0.0024(14)
O27 0.0378(18) 0.0329(17) 0.0396(19) 0.0012(13) 0.0023(14) 0.0020(15)
O10 0.063(3) 0.076(3) 0.105(4) -0.065(3) 0.062(3) -0.043(2)
N1 0.0284(18) 0.0268(17) 0.0320(19) -0.0007(14) 0.0078(15) -0.0019(15)
C11 0.028(2) 0.039(2) 0.030(2) -0.0078(18) 0.0068(17) -0.006(2)
C12 0.040(3) 0.045(3) 0.037(3) -0.005(2) 0.010(2) 0.002(2)
C13 0.042(3) 0.059(3) 0.042(3) -0.012(2) 0.017(2) 0.003(3)
C14 0.043(3) 0.068(4) 0.039(3) -0.007(3) 0.020(2) -0.006(3)
N2 0.090(5) 0.075(4) 0.054(4) -0.002(3) 0.018(3) 0.021(3)

loop_
_atom_type_symbol
_atom_type_description
_atom_type_scat_dispersion_real
_atom_type_scat_dispersion_imag
_atom_type_scat_source
C C 0.0033 0.0016 'International Tables Vol C Tables 4.2.6.8 and 6.1.1.4'
N N 0.0061 0.0033 'International Tables Vol C Tables 4.2.6.8 and 6.1.1.4'
O O 0.0106 0.0060 'International Tables Vol C Tables 4.2.6.8 and 6.1.1.4'
S S 0.1246 0.1234 'International Tables Vol C Tables 4.2.6.8 and 6.1.1.4'
Br Br -0.2901 2.4595 'International Tables Vol C Tables 4.2.6.8 and 6.1.1.4'
Mo Mo -1.6832 0.6857 'International Tables Vol C Tables 4.2.6.8 and 6.1.1.4'
H H 0.0000 0.0000 'International Tables Vol C Tables 4.2.6.8 and 6.1.1.4'

loop_
_geom_angle_atom_site_label_1
_geom_angle_atom_site_label_2
_geom_angle_atom_site_label_3
_geom_angle
_geom_angle_site_symmetry_1
_geom_angle_site_symmetry_3
O17 Mo1 O19 105.1(2) . .
O17 Mo1 O18 104.0(2) . .
O19 Mo1 O18 96.47(19) . .
O17 Mo1 O16 102.3(2) . .
O19 Mo1 O16 86.44(15) . .
O18 Mo1 O16 151.7(2) . .
O17 Mo1 O15 102.2(2) . .
O19 Mo1 O15 151.2(2) . .
O18 Mo1 O15 85.42(16) . .
O16 Mo1 O15 79.09(17) . .
O17 Mo1 O4 160.3(2) . .
O19 Mo1 O4 92.1(2) . .
O18 Mo1 O4 63.7(2) . .
O16 Mo1 O4 88.10(19) . .
O15 Mo1 O4 62.98(19) . .
O11 Mo2 O10 104.4(2) . .
O11 Mo2 O20 105.0(2) . .
O10 Mo2 O20 95.6(2) . .
O11 Mo2 O19 103.26(19) . .
O10 Mo2 O19 150.8(2) . .
O20 Mo2 O19 86.32(16) . .
O11 Mo2 O9 102.1(2) . .
O10 Mo2 O9 85.45(16) . .
O20 Mo2 O9 151.6(2) . .
O19 Mo2 O9 79.56(18) . .
O22 Mo3 O16 104.9(2) . .
O22 Mo3 O14 103.4(2) . .
O16 Mo3 O14 95.71(19) . .
O22 Mo3 O20 103.6(2) . .
O16 Mo3 O20 86.94(15) . .
O14 Mo3 O20 151.2(2) . .
O22 Mo3 O21 101.7(2) . .
O16 Mo3 O21 152.3(2) . .
O14 Mo3 O21 85.26(15) . .
O20 Mo3 O21 79.59(16) . .
O8 Mo4 O15 103.2(2) . .
O8 Mo4 O13 104.4(2) . .
O15 Mo4 O13 96.0(2) . .
O8 Mo4 O7 101.27(19) . .
O15 Mo4 O7 86.45(17) . .
O13 Mo4 O7 152.9(2) . .
O8 Mo4 O10 102.8(2) . 3_657
O15 Mo4 O10 152.6(2) . 3_657
O13 Mo4 O10 86.10(17) . 3_657
O7 Mo4 O10 79.82(19) . 3_657
O8 Mo4 O2 160.35(18) . .
O15 Mo4 O2 94.3(2) . .
O13 Mo4 O2 64.3(2) . .
O7 Mo4 O2 88.62(19) . .
O10 Mo4 O2 62.00(19) 3_657 .
O5 Mo5 O21 103.3(2) . 3_657
O5 Mo5 O7 104.2(2) . .
O21 Mo5 O7 95.64(19) 3_657 .
O5 Mo5 O18 103.0(2) . .
O21 Mo5 O18 152.4(2) 3_657 .
O7 Mo5 O18 85.88(16) . .
O5 Mo5 O6 102.6(2) . .
O21 Mo5 O6 86.13(16) 3_657 .
O7 Mo5 O6 151.9(2) . .
O18 Mo5 O6 80.14(17) . .
O12 Mo6 O9 105.1(2) . 3_657
O12 Mo6 O6 104.2(2) . 3_657
O9 Mo6 O6 96.6(2) 3_657 3_657
O12 Mo6 O14 100.95(19) . .
O9 Mo6 O14 152.4(2) 3_657 .
O6 Mo6 O14 85.84(16) 3_657 .
O12 Mo6 O13 101.2(2) . .
O9 Mo6 O13 86.19(16) 3_657 .
O6 Mo6 O13 152.8(2) 3_657 .
O14 Mo6 O13 79.75(19) . .
O12 Mo6 O2 159.93(18) . .
O9 Mo6 O2 64.1(2) 3_657 .
O6 Mo6 O2 94.18(19) 3_657 .
O14 Mo6 O2 88.27(19) . .
O13 Mo6 O2 62.6(2) . .
O3 S1 O3 180.000(2) 3_657 .
O3 S1 O1 112.6(3) 3_657 3_657
O3 S1 O1 67.4(3) . 3_657
O3 S1 O1 67.4(3) 3_657 .
O3 S1 O1 112.6(3) . .
O1 S1 O1 180.000(2) 3_657 .
O3 S1 O4 69.1(3) 3_657 3_657
O3 S1 O4 110.9(3) . 3_657
O1 S1 O4 70.2(3) 3_657 3_657
O1 S1 O4 109.8(3) . 3_657
O3 S1 O4 110.9(3) 3_657 .
O3 S1 O4 69.1(3) . .
O1 S1 O4 109.8(3) 3_657 .
O1 S1 O4 70.2(3) . .
O4 S1 O4 180.0(5) 3_657 .
O3 S1 O2 108.3(3) 3_657 3_657
O3 S1 O2 71.7(3) . 3_657
O1 S1 O2 108.0(3) 3_657 3_657
O1 S1 O2 72.0(3) . 3_657
O4 S1 O2 73.0(3) 3_657 3_657
O4 S1 O2 107.0(3) . 3_657
O3 S1 O2 71.7(3) 3_657 .
O3 S1 O2 108.3(3) . .
O1 S1 O2 72.0(3) 3_657 .
O1 S1 O2 108.0(3) . .
O4 S1 O2 107.0(3) 3_657 .
O4 S1 O2 73.0(3) . .
O2 S1 O2 180.0(3) 3_657 .
Mo4 O13 Mo6 141.1(3) . .
Mo2 O20 Mo3 142.7(2) . .
Mo3 O16 Mo1 142.0(3) . .
Mo5 O7 Mo4 142.3(2) . .
Mo1 O19 Mo2 143.5(2) . .
Mo6 O6 Mo5 142.1(2) 3_657 .
Mo3 O14 Mo6 143.5(3) . .
Mo5 O21 Mo3 142.5(3) 3_657 .
Mo6 O9 Mo2 142.1(3) 3_657 .
Mo4 O15 Mo1 142.6(3) . .
C23 C24 C25 121.2(5) . .
C23 C24 Br1 119.4(4) . .
C25 C24 Br1 119.3(4) . .
C24 C23 C22 119.4(5) . .
C24 C25 C26 119.4(5) . .
Mo1 O18 Mo5 142.8(3) . .
S1 O3 O1 56.6(3) . 3_657
S1 O3 O4 56.4(3) . .
O1 O3 O4 94.5(4) 3_657 .
S1 O3 O2 56.3(3) . 3_657
O1 O3 O2 92.0(4) 3_657 3_657
O4 O3 O2 90.5(4) . 3_657
S1 O1 O3 56.0(3) . 3_657
S1 O1 O4 55.5(3) . .
O3 O1 O4 93.8(4) 3_657 .
S1 O1 O2 55.8(2) . 3_657
O3 O1 O2 91.3(4) 3_657 3_657
O4 O1 O2 89.1(3) . 3_657
S1 O2 O3 52.1(2) . 3_657
S1 O2 O1 52.2(2) . 3_657
O3 O2 O1 87.4(3) 3_657 3_657
S1 O2 O4 52.3(2) . .
O3 O2 O4 86.2(3) 3_657 .
O1 O2 O4 85.5(3) 3_657 .
S1 O2 Mo6 124.4(3) . .
O3 O2 Mo6 129.2(3) 3_657 .
O1 O2 Mo6 72.4(3) 3_657 .
O4 O2 Mo6 135.6(3) . .
S1 O2 Mo4 123.6(3) . .
O3 O2 Mo4 135.7(3) 3_657 .
O1 O2 Mo4 126.5(3) 3_657 .
O4 O2 Mo4 71.4(2) . .
Mo6 O2 Mo4 91.32(17) . .
S1 O4 O3 54.5(2) . .
S1 O4 O1 54.3(2) . .
O3 O4 O1 92.4(4) . .
S1 O4 O2 54.7(2) . .
O3 O4 O2 88.6(3) . .
O1 O4 O2 87.9(4) . .
S1 O4 Mo1 127.0(3) . .
O3 O4 Mo1 72.7(3) . .
O1 O4 Mo1 131.7(3) . .
O2 O4 Mo1 135.4(3) . .
O23 C6 C5 124.2(5) . .
O23 C6 C1 115.3(4) . .
C5 C6 C1 120.4(4) . .
O23 C7 C8 108.6(4) . .
O24 C8 C7 110.6(4) . .
O28 C1 C2 125.4(5) . .
O28 C1 C6 115.5(4) . .
C2 C1 C6 119.1(5) . .
C9 O24 C8 111.0(4) . .
C1 O28 C20 118.4(4) . .
C6 O23 C7 117.8(4) . .
C22 C21 C26 120.6(4) . .
C22 C21 N1 119.1(4) . .
C26 C21 N1 120.2(4) . .
C21 C22 C23 119.6(5) . .
C25 C26 C21 119.7(5) . .
C6 C5 C4 119.0(5) . .
C3 C2 C1 120.1(6) . .
C3 C4 C5 120.6(5) . .
C4 C3 C2 120.6(5) . .
O26 C17 C18 107.9(4) . .
O28 C20 C19 108.5(4) . .
O27 C18 C17 109.0(4) . .
O27 C19 C20 109.9(4) . .
O26 C16 C15 124.4(5) . .
O26 C16 C11 115.9(4) . .
C15 C16 C11 119.7(4) . .
C16 C15 C14 119.6(5) . .
N2 C28 C27 178.6(7) . .
O25 C10 C9 108.0(4) . .
O24 C9 C10 110.9(4) . .
C11 O25 C10 116.9(4) . .
C16 O26 C17 116.7(4) . .
C18 O27 C19 111.0(4) . .
Mo2 O10 Mo4 142.6(3) . 3_657
O25 C11 C12 124.7(4) . .
O25 C11 C16 115.7(4) . .
C12 C11 C16 119.6(4) . .
C13 C12 C11 120.2(5) . .
C14 C13 C12 120.2(5) . .
C13 C14 C15 120.7(5) . .

loop_
_geom_bond_atom_site_label_1
_geom_bond_atom_site_label_2
_geom_bond_distance
_geom_bond_site_symmetry_2
Mo1 O17 1.661(3) .
Mo1 O19 1.816(3) .
Mo1 O18 1.821(4) .
Mo1 O16 1.990(4) .
Mo1 O15 1.991(4) .
Mo1 O4 2.518(5) .
Mo2 O11 1.648(3) .
Mo2 O10 1.817(4) .
Mo2 O20 1.818(4) .
Mo2 O19 1.988(4) .
Mo2 O9 1.999(4) .
Mo3 O22 1.646(3) .
Mo3 O16 1.819(4) .
Mo3 O14 1.824(4) .
Mo3 O20 1.987(3) .
Mo3 O21 1.994(4) .
Mo4 O8 1.654(3) .
Mo4 O15 1.819(4) .
Mo4 O13 1.821(4) .
Mo4 O7 1.978(4) .
Mo4 O10 1.995(4) 3_657
Mo4 O2 2.517(5) .
Mo5 O5 1.653(3) .
Mo5 O21 1.822(4) 3_657
Mo5 O7 1.826(4) .
Mo5 O18 1.982(4) .
Mo5 O6 1.993(4) .
Mo6 O12 1.662(3) .
Mo6 O9 1.816(4) 3_657
Mo6 O6 1.819(4) 3_657
Mo6 O14 1.987(4) .
Mo6 O13 1.992(4) .
Mo6 O2 2.511(5) .
S1 O3 1.436(5) 3_657
S1 O3 1.436(5) .
S1 O1 1.446(5) 3_657
S1 O1 1.446(5) .
S1 O4 1.468(5) 3_657
S1 O4 1.468(5) .
S1 O2 1.514(5) 3_657
S1 O2 1.514(5) .
Br1 C24 1.904(5) .
O6 Mo6 1.819(4) 3_657
O21 Mo5 1.822(4) 3_657
O9 Mo6 1.816(4) 3_657
C24 C23 1.372(8) .
C24 C25 1.378(8) .
C23 C22 1.391(7) .
C25 C26 1.383(8) .
O3 O1 1.600(7) 3_657
O3 O4 1.647(7) .
O3 O2 1.728(7) 3_657
O1 O3 1.600(7) 3_657
O1 O4 1.676(7) .
O1 O2 1.741(7) 3_657
O2 O3 1.728(7) 3_657
O2 O1 1.741(7) 3_657
O2 O4 1.773(8) .
C6 O23 1.369(6) .
C6 C5 1.395(7) .
C6 C1 1.406(7) .
C7 O23 1.438(6) .
C7 C8 1.495(7) .
C8 O24 1.441(5) .
C1 O28 1.367(6) .
C1 C2 1.397(7) .
O24 C9 1.429(5) .
O28 C20 1.439(6) .
C21 C22 1.377(6) .
C21 C26 1.384(7) .
C21 N1 1.465(5) .
C5 C4 1.399(8) .
C2 C3 1.384(9) .
C4 C3 1.375(9) .
C17 O26 1.435(5) .
C17 C18 1.507(7) .
C20 C19 1.497(8) .
C18 O27 1.433(6) .
C19 O27 1.433(6) .
C16 O26 1.378(6) .
C16 C15 1.392(7) .
C16 C11 1.404(7) .
C15 C14 1.394(8) .
C27 C28 1.451(8) .
C28 N2 1.094(8) .
C10 O25 1.442(5) .
C10 C9 1.500(7) .
O25 C11 1.384(5) .
O10 Mo4 1.995(4) 3_657
C11 C12 1.396(7) .
C12 C13 1.385(7) .
C13 C14 1.374(9) .
